data_4302533
loop_
_publ_author_name
'Jean-Claude G. B\"unzli'
'Nail M. Shavaleev'
'Rosario Scopelliti'
'Fr\'ed\'eric Gumy'

_publ_contact_author_address
;Ecole polytechnique f\'ed\'erale de Lausanne
Institut des sciences et ing\'enierie chimiques
EPFL SB ISIC LCSL
BCH 1402 (B\^at. BCH)
CH-1015 Lausanne
Switzerland
;
_publ_contact_author_email jean-claude.bunzli@epfl.ch
_publ_contact_author_fax '+41 21 693 98 25'
_publ_contact_author_name 'Jean-Claude B\"unzli'
_publ_contact_author_phone '+41 21 693 98 21'
_publ_section_title
;
Benzothiazole- and Benzoxazole-Substituted Pyridine-2-Carboxylates as
Efficient Sensitizers of Europium Luminescence
;
_journal_name_full 'Inorganic Chemistry'
_journal_page_first 6178
_journal_page_last 6191
_journal_paper_doi 10.1021/ic9005136
_journal_volume 48
_journal_year 2009
_chemical_formula_moiety 'C39 H25 Eu N6 O11, C2 H3 N'
_chemical_formula_sum 'C41 H28 Eu N7 O11'
_chemical_formula_weight 946.66
_chemical_name_systematic
; 
 ? 
;
_space_group_IT_number 2
_symmetry_cell_setting triclinic
_symmetry_space_group_name_Hall '-P 1'
_symmetry_space_group_name_H-M 'P -1'
_atom_sites_solution_hydrogens geom
_atom_sites_solution_primary direct
_atom_sites_solution_secondary difmap
_audit_creation_method SHELXL-97
_cell_angle_alpha 60.387(9)
_cell_angle_beta 66.353(9)
_cell_angle_gamma 89.641(9)
_cell_formula_units_Z 2
_cell_length_a 12.0607(16)
_cell_length_b 14.1810(17)
_cell_length_c 14.2411(17)
_cell_measurement_reflns_used 245
_cell_measurement_temperature 100(2)
_cell_measurement_theta_max 22.100
_cell_measurement_theta_min 3.319
_cell_volume 1882.6(5)
_computing_cell_refinement 'Dirax/lsq (Duisenberg & Schreurs, 1989-2000)'
_computing_data_collection 'Collect (Bruker AXS BV, 1997-2004)'
_computing_data_reduction 'EvalCCD (Duisenberg & Schreurs, 1990-2000)'
_computing_molecular_graphics 'Bruker SHELXTL'
_computing_publication_material 'Bruker SHELXTL'
_computing_structure_refinement 'SHELXL-97 (Sheldrick, 1997)'
_computing_structure_solution 'SHELXS-97 (Sheldrick, 1990)'
_diffrn_ambient_temperature 100(2)
_diffrn_measured_fraction_theta_full 0.994
_diffrn_measured_fraction_theta_max 0.994
_diffrn_measurement_device_type 'Bruker APEX II CCD'
_diffrn_measurement_method 'phi and omega scans'
_diffrn_radiation_monochromator graphite
_diffrn_radiation_source 'fine-focus sealed tube'
_diffrn_radiation_type MoK\a
_diffrn_radiation_wavelength 0.71073
_diffrn_reflns_av_R_equivalents 0.0651
_diffrn_reflns_av_sigmaI/netI 0.0458
_diffrn_reflns_limit_h_max 15
_diffrn_reflns_limit_h_min -15
_diffrn_reflns_limit_k_max 18
_diffrn_reflns_limit_k_min -18
_diffrn_reflns_limit_l_max 18
_diffrn_reflns_limit_l_min -18
_diffrn_reflns_number 40039
_diffrn_reflns_theta_full 27.50
_diffrn_reflns_theta_max 27.50
_diffrn_reflns_theta_min 3.38
_exptl_absorpt_coefficient_mu 1.741
_exptl_absorpt_correction_T_max 1.0000
_exptl_absorpt_correction_T_min 0.6679
_exptl_absorpt_correction_type multi-scan
_exptl_absorpt_process_details 'SADABS V2.10, G.M. Sheldrick, 2003'
_exptl_crystal_colour colourless
_exptl_crystal_density_diffrn 1.670
_exptl_crystal_density_method 'not measured'
_exptl_crystal_description prismatic
_exptl_crystal_F_000 948
_exptl_crystal_size_max 0.28
_exptl_crystal_size_mid 0.23
_exptl_crystal_size_min 0.22
_refine_diff_density_max 2.720
_refine_diff_density_min -1.249
_refine_diff_density_rms 0.151
_refine_ls_extinction_method none
_refine_ls_goodness_of_fit_ref 1.196
_refine_ls_hydrogen_treatment riding
_refine_ls_matrix_type full
_refine_ls_number_parameters 564
_refine_ls_number_reflns 8599
_refine_ls_number_restraints 6
_refine_ls_restrained_S_all 1.196
_refine_ls_R_factor_all 0.0509
_refine_ls_R_factor_gt 0.0435
_refine_ls_shift/su_max 0.000
_refine_ls_shift/su_mean 0.000
_refine_ls_structure_factor_coef Fsqd
_refine_ls_weighting_details 'calc w=1/[\s^2^(Fo^2^)+(0.0339P)^2^+9.8822P] where P=(Fo^2^+2Fc^2^)/3'
_refine_ls_weighting_scheme calc
_refine_ls_wR_factor_gt 0.1134
_refine_ls_wR_factor_ref 0.1187
_reflns_number_gt 7781
_reflns_number_total 8599
_reflns_threshold_expression >2sigma(I)
_cod_data_source_file ic9005136_si_001_02.cif
_cod_data_source_block '[Eu(L)3(H2O)2)]'
_cod_depositor_comments
;
The following automatic conversions were performed:
'_symmetry_cell_setting' value 'Triclinic' changed to 'triclinic'
according to '/home/saulius/struct/CIF-dictionaries/cif_core.dic'
dictionary named 'cif_core.dic' version 2.4.1 from 2010-06-29.

Automatic conversion script
Id: cif_fix_enum 1527 2010-12-29 10:47:43Z saulius 
;
_cod_original_cell_volume 1882.6(4)
_cod_database_code 4302533

loop_
_symmetry_equiv_pos_as_xyz
'x, y, z'
'-x, -y, -z'

loop_
_atom_site_label
_atom_site_type_symbol
_atom_site_fract_x
_atom_site_fract_y
_atom_site_fract_z
_atom_site_U_iso_or_equiv
_atom_site_adp_type
_atom_site_occupancy
_atom_site_symmetry_multiplicity
_atom_site_calc_flag
_atom_site_refinement_flags
_atom_site_disorder_assembly
_atom_site_disorder_group
Eu1 Eu 0.13614(2) 0.134917(18) 0.13742(2) 0.01499(8) Uani 1 1 d . . .
O1 O -0.0312(3) 0.0489(3) 0.1353(3) 0.0194(7) Uani 1 1 d . . .
O2 O -0.1402(3) -0.0914(3) 0.1548(3) 0.0251(7) Uani 1 1 d . . .
O3 O 0.4452(3) -0.0753(3) 0.1499(3) 0.0203(7) Uani 1 1 d . . .
O4 O 0.0701(3) -0.0253(3) 0.3370(3) 0.0231(7) Uani 1 1 d . . .
O5 O -0.0660(3) -0.1457(3) 0.5302(3) 0.0263(8) Uani 1 1 d . . .
O6 O -0.1631(3) 0.3510(3) 0.1172(3) 0.0205(7) Uani 1 1 d . . .
O7 O 0.2784(3) 0.3109(3) 0.0003(3) 0.0240(7) Uani 1 1 d . . .
O8 O 0.3871(3) 0.3888(3) 0.0496(3) 0.0268(8) Uani 1 1 d . . .
O9 O 0.4329(4) 0.3044(4) -0.3464(4) 0.0354(9) Uani 1 1 d . . .
O10 O 0.1845(3) 0.2100(3) 0.2404(3) 0.0228(7) Uani 1 1 d D . .
H10A H 0.147(5) 0.175(4) 0.3251(18) 0.034 Uiso 1 1 d D . .
H10B H 0.252(4) 0.271(4) 0.201(4) 0.034 Uiso 1 1 d D . .
O11 O 0.2254(3) 0.1899(3) -0.0720(3) 0.0237(7) Uani 1 1 d D . .
H11A H 0.203(5) 0.165(5) -0.115(4) 0.036 Uiso 1 1 d D . .
H11B H 0.296(4) 0.252(4) -0.128(4) 0.036 Uiso 1 1 d D . .
N1 N 0.1595(3) -0.0437(3) 0.1290(3) 0.0169(7) Uani 1 1 d . . .
N2 N 0.3422(3) 0.0603(3) 0.1388(4) 0.0176(8) Uani 1 1 d . . .
N3 N -0.0759(4) 0.1132(3) 0.3059(4) 0.0181(8) Uani 1 1 d . . .
N4 N 0.0073(3) 0.2834(3) 0.0704(4) 0.0177(8) Uani 1 1 d . . .
N5 N 0.4716(4) 0.3655(4) -0.2079(4) 0.0236(9) Uani 1 1 d . . .
N6 N 0.6130(4) 0.4195(4) -0.5120(4) 0.0299(10) Uani 1 1 d . . .
C1 C -0.0447(4) -0.0417(4) 0.1400(4) 0.0177(9) Uani 1 1 d . . .
C2 C 0.0665(4) -0.0948(4) 0.1298(4) 0.0172(9) Uani 1 1 d . . .
C3 C 0.0691(5) -0.1911(4) 0.1256(5) 0.0221(10) Uani 1 1 d . . .
H3 H 0.0023 -0.2248 0.1243 0.027 Uiso 1 1 calc R . .
C4 C 0.1721(5) -0.2366(4) 0.1233(5) 0.0249(10) Uani 1 1 d . . .
H4 H 0.1767 -0.3017 0.1196 0.030 Uiso 1 1 calc R . .
C5 C 0.2676(5) -0.1869(4) 0.1265(5) 0.0218(10) Uani 1 1 d . . .
H5 H 0.3378 -0.2175 0.1268 0.026 Uiso 1 1 calc R . .
C6 C 0.2575(4) -0.0899(4) 0.1292(4) 0.0171(9) Uani 1 1 d . . .
C7 C 0.3481(4) -0.0299(4) 0.1366(4) 0.0175(9) Uani 1 1 d . . .
C8 C 0.4446(4) 0.0799(4) 0.1571(4) 0.0178(9) Uani 1 1 d . . .
C9 C 0.4884(4) 0.1631(4) 0.1680(5) 0.0221(10) Uani 1 1 d . . .
H9 H 0.4481 0.2219 0.1631 0.027 Uiso 1 1 calc R . .
C10 C 0.5938(5) 0.1556(4) 0.1863(5) 0.0248(10) Uani 1 1 d . . .
H10 H 0.6261 0.2110 0.1939 0.030 Uiso 1 1 calc R . .
C11 C 0.6542(5) 0.0688(5) 0.1940(5) 0.0266(11) Uani 1 1 d . . .
H11 H 0.7256 0.0666 0.2073 0.032 Uiso 1 1 calc R . .
C12 C 0.6116(5) -0.0137(4) 0.1826(5) 0.0239(10) Uani 1 1 d . . .
H12 H 0.6520 -0.0723 0.1865 0.029 Uiso 1 1 calc R . .
C13 C 0.5060(4) -0.0049(4) 0.1650(4) 0.0185(9) Uani 1 1 d . . .
C14 C -0.0311(4) -0.0557(4) 0.4319(4) 0.0195(9) Uani 1 1 d . . .
C15 C -0.1158(4) 0.0253(4) 0.4183(4) 0.0187(9) Uani 1 1 d . . .
C16 C -0.2280(5) 0.0070(4) 0.5150(5) 0.0230(10) Uani 1 1 d . . .
H16 H -0.2535 -0.0559 0.5948 0.028 Uiso 1 1 calc R . .
C17 C -0.3017(5) 0.0835(5) 0.4913(5) 0.0290(11) Uani 1 1 d . . .
H17 H -0.3784 0.0736 0.5551 0.035 Uiso 1 1 calc R . .
C18 C -0.2622(5) 0.1740(5) 0.3740(5) 0.0255(10) Uani 1 1 d . . .
H18 H -0.3116 0.2263 0.3557 0.031 Uiso 1 1 calc R . .
C19 C -0.1489(4) 0.1864(4) 0.2838(4) 0.0181(9) Uani 1 1 d . . .
C20 C -0.0972(4) 0.2740(4) 0.1554(5) 0.0194(9) Uani 1 1 d . . .
C21 C 0.0153(4) 0.3750(4) -0.0372(5) 0.0196(9) Uani 1 1 d . . .
C22 C 0.1051(5) 0.4253(4) -0.1586(5) 0.0226(10) Uani 1 1 d . . .
H22 H 0.1780 0.3990 -0.1812 0.027 Uiso 1 1 calc R . .
C23 C 0.0820(5) 0.5159(4) -0.2445(5) 0.0252(10) Uani 1 1 d . . .
H23 H 0.1404 0.5519 -0.3279 0.030 Uiso 1 1 calc R . .
C24 C -0.0250(5) 0.5557(4) -0.2115(5) 0.0262(11) Uani 1 1 d . . .
H24 H -0.0367 0.6179 -0.2733 0.031 Uiso 1 1 calc R . .
C25 C -0.1148(5) 0.5068(4) -0.0908(5) 0.0250(10) Uani 1 1 d . . .
H25 H -0.1870 0.5336 -0.0676 0.030 Uiso 1 1 calc R . .
C26 C -0.0905(4) 0.4164(4) -0.0076(5) 0.0207(9) Uani 1 1 d . . .
C27 C 0.3784(4) 0.3619(4) -0.0193(4) 0.0200(9) Uani 1 1 d . . .
C28 C 0.4915(5) 0.3933(4) -0.1368(5) 0.0228(10) Uani 1 1 d . . .
C29 C 0.6055(5) 0.4513(5) -0.1682(5) 0.0287(11) Uani 1 1 d . . .
H29 H 0.6154 0.4681 -0.1148 0.034 Uiso 1 1 calc R . .
C30 C 0.7052(5) 0.4841(5) -0.2804(5) 0.0310(12) Uani 1 1 d . . .
H30 H 0.7850 0.5226 -0.3042 0.037 Uiso 1 1 calc R . .
C31 C 0.6864(5) 0.4601(5) -0.3570(5) 0.0296(11) Uani 1 1 d . . .
H31 H 0.7523 0.4834 -0.4347 0.035 Uiso 1 1 calc R . .
C32 C 0.5686(5) 0.4008(4) -0.3173(5) 0.0269(11) Uani 1 1 d . . .
C33 C 0.5426(5) 0.3770(4) -0.3965(5) 0.0259(10) Uani 1 1 d . . .
C34 C 0.5464(5) 0.3728(4) -0.5452(5) 0.0254(10) Uani 1 1 d . . .
C35 C 0.5724(5) 0.3880(5) -0.6581(5) 0.0299(11) Uani 1 1 d . . .
H35 H 0.6472 0.4370 -0.7293 0.036 Uiso 1 1 calc R . .
C36 C 0.4849(6) 0.3290(5) -0.6611(5) 0.0332(12) Uani 1 1 d . . .
H36 H 0.5001 0.3373 -0.7359 0.040 Uiso 1 1 calc R . .
C37 C 0.3745(7) 0.2573(5) -0.5572(6) 0.0414(14) Uani 1 1 d . . .
H37 H 0.3168 0.2177 -0.5631 0.050 Uiso 1 1 calc R . .
C38 C 0.3467(7) 0.2423(6) -0.4457(6) 0.0497(17) Uani 1 1 d . . .
H38 H 0.2713 0.1945 -0.3748 0.060 Uiso 1 1 calc R . .
C39 C 0.4363(6) 0.3016(5) -0.4447(5) 0.0315(12) Uani 1 1 d . . .
C40A C 0.0426(16) 0.6855(13) -0.5555(15) 0.043(3) Uani 0.50 1 d P A 1
H40A H 0.0296 0.6040 -0.5121 0.064 Uiso 0.50 1 calc PR A 1
H40B H 0.0428 0.7135 -0.6337 0.064 Uiso 0.50 1 calc PR A 1
H40C H -0.0248 0.7054 -0.5068 0.064 Uiso 0.50 1 calc PR A 1
C41A C 0.166(3) 0.737(2) -0.5767(19) 0.039(3) Uani 0.50 1 d P A 1
N7A N 0.2566(13) 0.7679(12) -0.5885(13) 0.058(2) Uani 0.50 1 d P A 1
C40B C 0.162(3) 0.746(2) -0.5553(19) 0.043(3) Uani 0.50 1 d P B 2
H40D H 0.1431 0.7363 -0.4772 0.064 Uiso 0.50 1 calc PR B 2
H40E H 0.1566 0.8205 -0.6102 0.064 Uiso 0.50 1 calc PR B 2
H40F H 0.2462 0.7365 -0.5913 0.064 Uiso 0.50 1 calc PR B 2
C41B C 0.0756(15) 0.6652(14) -0.5373(16) 0.039(3) Uani 0.50 1 d P B 2
N7B N 0.0030(13) 0.5968(12) -0.5251(13) 0.058(2) Uani 0.50 1 d P B 2

loop_
_atom_site_aniso_label
_atom_site_aniso_U_11
_atom_site_aniso_U_22
_atom_site_aniso_U_33
_atom_site_aniso_U_23
_atom_site_aniso_U_13
_atom_site_aniso_U_12
Eu1 0.01177(11) 0.01827(12) 0.02121(13) -0.01342(10) -0.00932(9) 0.00769(8)
O1 0.0148(15) 0.0245(16) 0.0289(18) -0.0180(15) -0.0138(14) 0.0096(13)
O2 0.0190(17) 0.0291(18) 0.037(2) -0.0212(17) -0.0162(16) 0.0082(14)
O3 0.0176(16) 0.0235(16) 0.0336(19) -0.0199(15) -0.0178(15) 0.0144(13)
O4 0.0191(17) 0.0246(17) 0.0258(18) -0.0147(15) -0.0092(14) 0.0119(14)
O5 0.0274(19) 0.0261(18) 0.0243(18) -0.0147(16) -0.0093(15) 0.0105(15)
O6 0.0187(16) 0.0241(16) 0.0285(18) -0.0175(15) -0.0149(14) 0.0143(14)
O7 0.0234(18) 0.0255(17) 0.0256(18) -0.0146(15) -0.0121(15) 0.0027(14)
O8 0.0264(19) 0.0277(18) 0.033(2) -0.0184(17) -0.0157(16) 0.0045(15)
O9 0.034(2) 0.039(2) 0.030(2) -0.0175(19) -0.0133(18) 0.0019(18)
O10 0.0215(17) 0.0256(17) 0.0242(18) -0.0159(15) -0.0095(15) 0.0032(14)
O11 0.0246(18) 0.0245(17) 0.0226(18) -0.0143(15) -0.0090(15) -0.0002(14)
N1 0.0141(18) 0.0184(18) 0.0185(19) -0.0105(16) -0.0071(15) 0.0066(15)
N2 0.0128(17) 0.0220(19) 0.025(2) -0.0154(17) -0.0105(16) 0.0077(15)
N3 0.0146(18) 0.0219(19) 0.025(2) -0.0161(17) -0.0107(16) 0.0088(15)
N4 0.0135(17) 0.0173(18) 0.028(2) -0.0150(17) -0.0109(16) 0.0055(14)
N5 0.022(2) 0.024(2) 0.029(2) -0.0159(19) -0.0137(18) 0.0094(17)
N6 0.027(2) 0.034(2) 0.028(2) -0.019(2) -0.0090(19) 0.0081(19)
C1 0.015(2) 0.024(2) 0.020(2) -0.0135(19) -0.0110(18) 0.0079(18)
C2 0.020(2) 0.018(2) 0.019(2) -0.0101(18) -0.0127(18) 0.0083(17)
C3 0.027(2) 0.021(2) 0.030(3) -0.016(2) -0.020(2) 0.0080(19)
C4 0.034(3) 0.022(2) 0.033(3) -0.019(2) -0.022(2) 0.014(2)
C5 0.024(2) 0.021(2) 0.028(3) -0.015(2) -0.016(2) 0.0125(19)
C6 0.017(2) 0.020(2) 0.017(2) -0.0106(18) -0.0092(18) 0.0081(17)
C7 0.014(2) 0.022(2) 0.020(2) -0.0126(19) -0.0106(18) 0.0121(17)
C8 0.013(2) 0.023(2) 0.021(2) -0.0126(19) -0.0090(18) 0.0082(17)
C9 0.016(2) 0.026(2) 0.031(3) -0.019(2) -0.013(2) 0.0092(19)
C10 0.019(2) 0.029(3) 0.037(3) -0.021(2) -0.016(2) 0.009(2)
C11 0.015(2) 0.035(3) 0.038(3) -0.022(2) -0.016(2) 0.011(2)
C12 0.018(2) 0.031(3) 0.034(3) -0.021(2) -0.017(2) 0.016(2)
C13 0.014(2) 0.024(2) 0.023(2) -0.015(2) -0.0092(18) 0.0075(18)
C14 0.017(2) 0.023(2) 0.027(2) -0.016(2) -0.0124(19) 0.0093(18)
C15 0.016(2) 0.021(2) 0.025(2) -0.016(2) -0.0101(19) 0.0056(17)
C16 0.019(2) 0.032(3) 0.021(2) -0.016(2) -0.0091(19) 0.010(2)
C17 0.020(2) 0.047(3) 0.030(3) -0.027(3) -0.012(2) 0.017(2)
C18 0.021(2) 0.035(3) 0.032(3) -0.023(2) -0.015(2) 0.017(2)
C19 0.016(2) 0.023(2) 0.028(2) -0.020(2) -0.0140(19) 0.0108(18)
C20 0.020(2) 0.022(2) 0.033(3) -0.020(2) -0.019(2) 0.0135(18)
C21 0.019(2) 0.018(2) 0.035(3) -0.019(2) -0.018(2) 0.0104(18)
C22 0.023(2) 0.022(2) 0.031(3) -0.017(2) -0.014(2) 0.0095(19)
C23 0.026(3) 0.022(2) 0.032(3) -0.015(2) -0.017(2) 0.007(2)
C24 0.033(3) 0.026(2) 0.034(3) -0.020(2) -0.025(2) 0.016(2)
C25 0.026(3) 0.027(2) 0.041(3) -0.024(2) -0.023(2) 0.018(2)
C26 0.019(2) 0.023(2) 0.032(3) -0.019(2) -0.015(2) 0.0103(18)
C27 0.020(2) 0.017(2) 0.024(2) -0.0115(19) -0.0113(19) 0.0081(18)
C28 0.024(2) 0.019(2) 0.030(3) -0.015(2) -0.015(2) 0.0092(19)
C29 0.027(3) 0.033(3) 0.036(3) -0.022(2) -0.019(2) 0.010(2)
C30 0.022(3) 0.038(3) 0.038(3) -0.023(3) -0.015(2) 0.010(2)
C31 0.021(2) 0.034(3) 0.034(3) -0.021(2) -0.010(2) 0.010(2)
C32 0.025(3) 0.025(2) 0.032(3) -0.016(2) -0.014(2) 0.013(2)
C33 0.027(3) 0.024(2) 0.030(3) -0.016(2) -0.015(2) 0.012(2)
C34 0.028(3) 0.026(2) 0.029(3) -0.017(2) -0.015(2) 0.014(2)
C35 0.028(3) 0.033(3) 0.034(3) -0.021(2) -0.014(2) 0.015(2)
C36 0.041(3) 0.035(3) 0.034(3) -0.024(3) -0.020(3) 0.021(3)
C37 0.048(4) 0.040(3) 0.037(3) -0.017(3) -0.025(3) 0.000(3)
C38 0.048(4) 0.054(4) 0.034(3) -0.017(3) -0.015(3) -0.011(3)
C39 0.034(3) 0.030(3) 0.030(3) -0.015(2) -0.016(2) 0.006(2)
C40A 0.050(7) 0.038(6) 0.024(6) -0.011(4) -0.011(6) 0.015(5)
C41A 0.043(6) 0.042(6) 0.029(6) -0.016(5) -0.018(5) 0.020(5)
N7A 0.051(6) 0.056(6) 0.055(6) -0.031(5) -0.013(5) 0.007(4)
C40B 0.050(7) 0.038(6) 0.024(6) -0.011(4) -0.011(6) 0.015(5)
C41B 0.043(6) 0.042(6) 0.029(6) -0.016(5) -0.018(5) 0.020(5)
N7B 0.051(6) 0.056(6) 0.055(6) -0.031(5) -0.013(5) 0.007(4)

loop_
_atom_type_symbol
_atom_type_description
_atom_type_scat_dispersion_real
_atom_type_scat_dispersion_imag
_atom_type_scat_source
C C 0.0033 0.0016 'International Tables Vol C Tables 4.2.6.8 and 6.1.1.4'
H H 0.0000 0.0000 'International Tables Vol C Tables 4.2.6.8 and 6.1.1.4'
N N 0.0061 0.0033 'International Tables Vol C Tables 4.2.6.8 and 6.1.1.4'
O O 0.0106 0.0060 'International Tables Vol C Tables 4.2.6.8 and 6.1.1.4'
Eu Eu -0.1578 3.6682 'International Tables Vol C Tables 4.2.6.8 and 6.1.1.4'

loop_
_geom_angle_atom_site_label_1
_geom_angle_atom_site_label_2
_geom_angle_atom_site_label_3
_geom_angle
_geom_angle_site_symmetry_1
_geom_angle_site_symmetry_3
_geom_angle_publ_flag
O7 Eu1 O1 132.57(12) . . ?
O7 Eu1 O4 140.72(12) . . ?
O1 Eu1 O4 86.39(12) . . ?
O7 Eu1 O11 65.85(12) . . ?
O1 Eu1 O11 78.59(12) . . ?
O4 Eu1 O11 141.56(12) . . ?
O7 Eu1 O10 67.86(12) . . ?
O1 Eu1 O10 143.41(11) . . ?
O4 Eu1 O10 76.82(12) . . ?
O11 Eu1 O10 132.97(12) . . ?
O7 Eu1 N3 119.12(12) . . ?
O1 Eu1 N3 69.83(12) . . ?
O4 Eu1 N3 63.29(12) . . ?
O11 Eu1 N3 138.56(12) . . ?
O10 Eu1 N3 73.58(12) . . ?
O7 Eu1 N1 126.40(12) . . ?
O1 Eu1 N1 63.58(11) . . ?
O4 Eu1 N1 69.92(12) . . ?
O11 Eu1 N1 71.71(12) . . ?
O10 Eu1 N1 135.27(12) . . ?
N3 Eu1 N1 114.26(12) . . ?
O7 Eu1 N4 73.07(12) . . ?
O1 Eu1 N4 72.19(11) . . ?
O4 Eu1 N4 125.92(12) . . ?
O11 Eu1 N4 82.74(12) . . ?
O10 Eu1 N4 91.65(12) . . ?
N3 Eu1 N4 62.76(12) . . ?
N1 Eu1 N4 132.09(12) . . ?
O7 Eu1 N2 83.45(12) . . ?
O1 Eu1 N2 125.93(11) . . ?
O4 Eu1 N2 74.07(12) . . ?
O11 Eu1 N2 86.49(12) . . ?
O10 Eu1 N2 80.53(12) . . ?
N3 Eu1 N2 133.84(12) . . ?
N1 Eu1 N2 62.38(12) . . ?
N4 Eu1 N2 156.48(12) . . ?
C1 O1 Eu1 127.7(3) . . ?
C7 O3 C13 103.6(3) . . ?
C14 O4 Eu1 128.1(3) . . ?
C20 O6 C26 103.8(4) . . ?
C27 O7 Eu1 139.7(3) . . ?
C33 O9 C39 103.4(4) . . ?
Eu1 O10 H10A 124(3) . . ?
Eu1 O10 H10B 124(3) . . ?
H10A O10 H10B 112(3) . . ?
Eu1 O11 H11A 134(3) . . ?
Eu1 O11 H11B 116(3) . . ?
H11A O11 H11B 109(3) . . ?
C2 N1 C6 118.4(4) . . ?
C2 N1 Eu1 117.8(3) . . ?
C6 N1 Eu1 123.7(3) . . ?
C7 N2 C8 104.6(4) . . ?
C7 N2 Eu1 115.1(3) . . ?
C8 N2 Eu1 139.7(3) . . ?
C15 N3 C19 118.5(4) . . ?
C15 N3 Eu1 118.6(3) . . ?
C19 N3 Eu1 123.0(3) . . ?
C20 N4 C21 104.6(4) . . ?
C20 N4 Eu1 117.1(3) . . ?
C21 N4 Eu1 138.3(3) . . ?
C32 N5 C28 116.8(4) . . ?
C33 N6 C34 104.6(5) . . ?
O2 C1 O1 125.8(4) . . ?
O2 C1 C2 118.2(4) . . ?
O1 C1 C2 116.0(4) . . ?
N1 C2 C3 122.7(4) . . ?
N1 C2 C1 114.5(4) . . ?
C3 C2 C1 122.8(4) . . ?
C4 C3 C2 118.3(4) . . ?
C4 C3 H3 120.8 . . ?
C2 C3 H3 120.8 . . ?
C5 C4 C3 119.8(4) . . ?
C5 C4 H4 120.1 . . ?
C3 C4 H4 120.1 . . ?
C4 C5 C6 117.8(4) . . ?
C4 C5 H5 121.1 . . ?
C6 C5 H5 121.1 . . ?
N1 C6 C5 123.0(4) . . ?
N1 C6 C7 112.7(4) . . ?
C5 C6 C7 124.3(4) . . ?
N2 C7 O3 115.8(4) . . ?
N2 C7 C6 126.1(4) . . ?
O3 C7 C6 118.0(4) . . ?
C13 C8 C9 119.8(4) . . ?
C13 C8 N2 107.7(4) . . ?
C9 C8 N2 132.5(4) . . ?
C10 C9 C8 116.8(4) . . ?
C10 C9 H9 121.6 . . ?
C8 C9 H9 121.6 . . ?
C9 C10 C11 122.2(5) . . ?
C9 C10 H10 118.9 . . ?
C11 C10 H10 118.9 . . ?
C12 C11 C10 121.3(4) . . ?
C12 C11 H11 119.4 . . ?
C10 C11 H11 119.4 . . ?
C11 C12 C13 115.5(4) . . ?
C11 C12 H12 122.3 . . ?
C13 C12 H12 122.2 . . ?
C12 C13 C8 124.4(4) . . ?
C12 C13 O3 127.2(4) . . ?
C8 C13 O3 108.4(4) . . ?
O5 C14 O4 125.1(4) . . ?
O5 C14 C15 119.4(4) . . ?
O4 C14 C15 115.5(4) . . ?
N3 C15 C16 122.7(4) . . ?
N3 C15 C14 114.4(4) . . ?
C16 C15 C14 122.9(4) . . ?
C17 C16 C15 118.2(5) . . ?
C17 C16 H16 120.9 . . ?
C15 C16 H16 120.9 . . ?
C18 C17 C16 119.5(5) . . ?
C18 C17 H17 120.3 . . ?
C16 C17 H17 120.3 . . ?
C17 C18 C19 118.5(4) . . ?
C17 C18 H18 120.8 . . ?
C19 C18 H18 120.8 . . ?
N3 C19 C18 122.6(5) . . ?
N3 C19 C20 112.3(4) . . ?
C18 C19 C20 125.0(4) . . ?
N4 C20 O6 115.6(4) . . ?
N4 C20 C19 124.9(4) . . ?
O6 C20 C19 119.5(4) . . ?
C26 C21 C22 120.0(4) . . ?
C26 C21 N4 108.1(4) . . ?
C22 C21 N4 131.8(4) . . ?
C23 C22 C21 116.5(4) . . ?
C23 C22 H22 121.8 . . ?
C21 C22 H22 121.8 . . ?
C22 C23 C24 122.0(5) . . ?
C22 C23 H23 119.0 . . ?
C24 C23 H23 119.0 . . ?
C25 C24 C23 122.1(5) . . ?
C25 C24 H24 119.0 . . ?
C23 C24 H24 119.0 . . ?
C26 C25 C24 114.8(4) . . ?
C26 C25 H25 122.6 . . ?
C24 C25 H25 122.6 . . ?
C25 C26 O6 127.6(4) . . ?
C25 C26 C21 124.6(5) . . ?
O6 C26 C21 107.8(4) . . ?
O8 C27 O7 124.3(5) . . ?
O8 C27 C28 120.3(4) . . ?
O7 C27 C28 115.4(4) . . ?
N5 C28 C29 123.8(5) . . ?
N5 C28 C27 116.0(4) . . ?
C29 C28 C27 120.1(5) . . ?
C28 C29 C30 118.1(5) . . ?
C28 C29 H29 120.9 . . ?
C30 C29 H29 120.9 . . ?
C31 C30 C29 119.2(5) . . ?
C31 C30 H30 120.4 . . ?
C29 C30 H30 120.4 . . ?
C30 C31 C32 118.5(5) . . ?
C30 C31 H31 120.7 . . ?
C32 C31 H31 120.7 . . ?
N5 C32 C31 123.4(5) . . ?
N5 C32 C33 116.0(5) . . ?
C31 C32 C33 120.6(5) . . ?
N6 C33 O9 115.5(5) . . ?
N6 C33 C32 126.8(5) . . ?
O9 C33 C32 117.7(5) . . ?
C39 C34 N6 109.1(5) . . ?
C39 C34 C35 119.3(5) . . ?
N6 C34 C35 131.6(5) . . ?
C36 C35 C34 117.2(5) . . ?
C36 C35 H35 121.4 . . ?
C34 C35 H35 121.4 . . ?
C35 C36 C37 121.9(6) . . ?
C35 C36 H36 119.1 . . ?
C37 C36 H36 119.1 . . ?
C38 C37 C36 121.6(6) . . ?
C38 C37 H37 119.2 . . ?
C36 C37 H37 119.2 . . ?
C39 C38 C37 115.5(6) . . ?
C39 C38 H38 122.3 . . ?
C37 C38 H38 122.3 . . ?
C34 C39 C38 124.5(6) . . ?
C34 C39 O9 107.4(5) . . ?
C38 C39 O9 128.1(6) . . ?
N7A C41A C40A 175(3) . . ?
C41B C40B H40D 109.5 . . ?
C41B C40B H40E 109.5 . . ?
H40D C40B H40E 109.5 . . ?
C41B C40B H40F 109.5 . . ?
H40D C40B H40F 109.5 . . ?
H40E C40B H40F 109.5 . . ?
N7B C41B C40B 178.2(18) . . ?

loop_
_geom_bond_atom_site_label_1
_geom_bond_atom_site_label_2
_geom_bond_distance
_geom_bond_site_symmetry_2
_geom_bond_publ_flag
Eu1 O7 2.352(4) . ?
Eu1 O1 2.383(3) . ?
Eu1 O4 2.387(4) . ?
Eu1 O11 2.407(3) . ?
Eu1 O10 2.422(3) . ?
Eu1 N3 2.598(4) . ?
Eu1 N1 2.603(4) . ?
Eu1 N4 2.630(4) . ?
Eu1 N2 2.698(4) . ?
O1 C1 1.261(6) . ?
O2 C1 1.240(6) . ?
O3 C7 1.367(5) . ?
O3 C13 1.389(6) . ?
O4 C14 1.268(6) . ?
O5 C14 1.238(6) . ?
O6 C20 1.367(5) . ?
O6 C26 1.384(6) . ?
O7 C27 1.264(6) . ?
O8 C27 1.254(6) . ?
O9 C33 1.361(7) . ?
O9 C39 1.405(7) . ?
O10 H10A 0.938(19) . ?
O10 H10B 0.949(19) . ?
O11 H11A 0.958(19) . ?
O11 H11B 0.948(19) . ?
N1 C2 1.332(6) . ?
N1 C6 1.348(6) . ?
N2 C7 1.297(6) . ?
N2 C8 1.416(6) . ?
N3 C15 1.328(6) . ?
N3 C19 1.356(6) . ?
N4 C20 1.301(6) . ?
N4 C21 1.401(6) . ?
N5 C32 1.349(7) . ?
N5 C28 1.352(6) . ?
N6 C33 1.302(7) . ?
N6 C34 1.390(7) . ?
C1 C2 1.525(6) . ?
C2 C3 1.396(6) . ?
C3 C4 1.392(7) . ?
C3 H3 0.9500 . ?
C4 C5 1.382(7) . ?
C4 H4 0.9500 . ?
C5 C6 1.398(6) . ?
C5 H5 0.9500 . ?
C6 C7 1.456(6) . ?
C8 C13 1.388(6) . ?
C8 C9 1.397(7) . ?
C9 C10 1.390(7) . ?
C9 H9 0.9500 . ?
C10 C11 1.407(7) . ?
C10 H10 0.9500 . ?
C11 C12 1.386(7) . ?
C11 H11 0.9500 . ?
C12 C13 1.386(6) . ?
C12 H12 0.9500 . ?
C14 C15 1.525(6) . ?
C15 C16 1.397(7) . ?
C16 C17 1.396(7) . ?
C16 H16 0.9500 . ?
C17 C18 1.383(8) . ?
C17 H17 0.9500 . ?
C18 C19 1.385(7) . ?
C18 H18 0.9500 . ?
C19 C20 1.458(7) . ?
C21 C26 1.398(6) . ?
C21 C22 1.399(7) . ?
C22 C23 1.393(7) . ?
C22 H22 0.9500 . ?
C23 C24 1.404(7) . ?
C23 H23 0.9500 . ?
C24 C25 1.395(8) . ?
C24 H24 0.9500 . ?
C25 C26 1.380(7) . ?
C25 H25 0.9500 . ?
C27 C28 1.516(7) . ?
C28 C29 1.387(7) . ?
C29 C30 1.395(8) . ?
C29 H29 0.9500 . ?
C30 C31 1.387(8) . ?
C30 H30 0.9500 . ?
C31 C32 1.394(8) . ?
C31 H31 0.9500 . ?
C32 C33 1.464(8) . ?
C34 C39 1.377(8) . ?
C34 C35 1.408(8) . ?
C35 C36 1.378(8) . ?
C35 H35 0.9500 . ?
C36 C37 1.395(9) . ?
C36 H36 0.9500 . ?
C37 C38 1.385(9) . ?
C37 H37 0.9500 . ?
C38 C39 1.382(9) . ?
C38 H38 0.9500 . ?
C40A C41A 1.50(3) . ?
C40A H40A 0.9800 . ?
C40A H40B 0.9800 . ?
C40A H40C 0.9800 . ?
C41A N7A 1.10(3) . ?
C40B C41B 1.40(3) . ?
C40B H40D 0.9800 . ?
C40B H40E 0.9800 . ?
C40B H40F 0.9800 . ?
C41B N7B 1.21(2) . ?

loop_
_geom_hbond_atom_site_label_D
_geom_hbond_atom_site_label_H
_geom_hbond_atom_site_label_A
_geom_hbond_distance_DH
_geom_hbond_distance_HA
_geom_hbond_distance_DA
_geom_hbond_angle_DHA
_geom_hbond_site_symmetry_A
O10 H10A O5 0.938(19) 1.71(3) 2.621(5) 164(6) 2_556
O10 H10B O8 0.949(19) 1.93(3) 2.779(5) 147(5) .
O11 H11A O2 0.958(19) 1.71(2) 2.648(5) 165(5) 2
O11 H11B N5 0.948(19) 2.16(2) 3.079(6) 162(5) .
O11 H11B O9 0.948(19) 2.57(5) 3.180(5) 123(4) .

loop_
_geom_torsion_atom_site_label_1
_geom_torsion_atom_site_label_2
_geom_torsion_atom_site_label_3
_geom_torsion_atom_site_label_4
_geom_torsion
_geom_torsion_site_symmetry_1
_geom_torsion_site_symmetry_2
_geom_torsion_site_symmetry_3
_geom_torsion_site_symmetry_4
_geom_torsion_publ_flag
O7 Eu1 O1 C1 121.7(4) . . . . ?
O4 Eu1 O1 C1 -64.0(4) . . . . ?
O11 Eu1 O1 C1 80.5(4) . . . . ?
O10 Eu1 O1 C1 -126.0(4) . . . . ?
N3 Eu1 O1 C1 -126.8(4) . . . . ?
N1 Eu1 O1 C1 5.4(4) . . . . ?
N4 Eu1 O1 C1 166.4(4) . . . . ?
N2 Eu1 O1 C1 3.4(4) . . . . ?
O7 Eu1 O4 C14 107.2(4) . . . . ?
O1 Eu1 O4 C14 -66.2(4) . . . . ?
O11 Eu1 O4 C14 -132.7(4) . . . . ?
O10 Eu1 O4 C14 81.1(4) . . . . ?
N3 Eu1 O4 C14 3.0(4) . . . . ?
N1 Eu1 O4 C14 -129.3(4) . . . . ?
N4 Eu1 O4 C14 -1.3(4) . . . . ?
N2 Eu1 O4 C14 164.8(4) . . . . ?
O1 Eu1 O7 C27 -168.2(4) . . . . ?
O4 Eu1 O7 C27 20.8(6) . . . . ?
O11 Eu1 O7 C27 -123.1(5) . . . . ?
O10 Eu1 O7 C27 48.4(5) . . . . ?
N3 Eu1 O7 C27 103.2(5) . . . . ?
N1 Eu1 O7 C27 -82.4(5) . . . . ?
N4 Eu1 O7 C27 147.4(5) . . . . ?
N2 Eu1 O7 C27 -34.0(5) . . . . ?
O7 Eu1 N1 C2 -126.0(3) . . . . ?
O1 Eu1 N1 C2 -1.1(3) . . . . ?
O4 Eu1 N1 C2 95.1(3) . . . . ?
O11 Eu1 N1 C2 -87.1(3) . . . . ?
O10 Eu1 N1 C2 139.5(3) . . . . ?
N3 Eu1 N1 C2 48.7(4) . . . . ?
N4 Eu1 N1 C2 -25.7(4) . . . . ?
N2 Eu1 N1 C2 177.1(4) . . . . ?
O7 Eu1 N1 C6 57.0(4) . . . . ?
O1 Eu1 N1 C6 -178.1(4) . . . . ?
O4 Eu1 N1 C6 -82.0(4) . . . . ?
O11 Eu1 N1 C6 95.8(4) . . . . ?
O10 Eu1 N1 C6 -37.6(4) . . . . ?
N3 Eu1 N1 C6 -128.4(3) . . . . ?
N4 Eu1 N1 C6 157.2(3) . . . . ?
N2 Eu1 N1 C6 0.0(3) . . . . ?
O7 Eu1 N2 C7 -138.3(3) . . . . ?
O1 Eu1 N2 C7 0.9(4) . . . . ?
O4 Eu1 N2 C7 74.2(3) . . . . ?
O11 Eu1 N2 C7 -72.3(3) . . . . ?
O10 Eu1 N2 C7 153.1(3) . . . . ?
N3 Eu1 N2 C7 97.0(3) . . . . ?
N1 Eu1 N2 C7 -1.1(3) . . . . ?
N4 Eu1 N2 C7 -135.0(4) . . . . ?
O7 Eu1 N2 C8 52.5(5) . . . . ?
O1 Eu1 N2 C8 -168.2(4) . . . . ?
O4 Eu1 N2 C8 -94.9(5) . . . . ?
O11 Eu1 N2 C8 118.6(5) . . . . ?
O10 Eu1 N2 C8 -16.0(5) . . . . ?
N3 Eu1 N2 C8 -72.1(5) . . . . ?
N1 Eu1 N2 C8 -170.2(5) . . . . ?
N4 Eu1 N2 C8 55.9(6) . . . . ?
O7 Eu1 N3 C15 -135.2(3) . . . . ?
O1 Eu1 N3 C15 96.5(3) . . . . ?
O4 Eu1 N3 C15 0.2(3) . . . . ?
O11 Eu1 N3 C15 139.2(3) . . . . ?
O10 Eu1 N3 C15 -83.1(3) . . . . ?
N1 Eu1 N3 C15 49.7(4) . . . . ?
N4 Eu1 N3 C15 176.2(4) . . . . ?
N2 Eu1 N3 C15 -24.5(4) . . . . ?
O7 Eu1 N3 C19 46.2(4) . . . . ?
O1 Eu1 N3 C19 -82.2(3) . . . . ?
O4 Eu1 N3 C19 -178.5(4) . . . . ?
O11 Eu1 N3 C19 -39.4(4) . . . . ?
O10 Eu1 N3 C19 98.3(3) . . . . ?
N1 Eu1 N3 C19 -128.9(3) . . . . ?
N4 Eu1 N3 C19 -2.4(3) . . . . ?
N2 Eu1 N3 C19 156.9(3) . . . . ?
O7 Eu1 N4 C20 -135.0(3) . . . . ?
O1 Eu1 N4 C20 77.8(3) . . . . ?
O4 Eu1 N4 C20 6.1(4) . . . . ?
O11 Eu1 N4 C20 158.1(3) . . . . ?
O10 Eu1 N4 C20 -68.8(3) . . . . ?
N3 Eu1 N4 C20 1.8(3) . . . . ?
N1 Eu1 N4 C20 100.9(3) . . . . ?
N2 Eu1 N4 C20 -138.5(3) . . . . ?
O7 Eu1 N4 C21 47.1(4) . . . . ?
O1 Eu1 N4 C21 -100.1(4) . . . . ?
O4 Eu1 N4 C21 -171.8(4) . . . . ?
O11 Eu1 N4 C21 -19.8(4) . . . . ?
O10 Eu1 N4 C21 113.3(4) . . . . ?
N3 Eu1 N4 C21 -176.1(5) . . . . ?
N1 Eu1 N4 C21 -77.0(5) . . . . ?
N2 Eu1 N4 C21 43.6(6) . . . . ?
Eu1 O1 C1 O2 169.9(4) . . . . ?
Eu1 O1 C1 C2 -8.4(6) . . . . ?
C6 N1 C2 C3 -2.7(7) . . . . ?
Eu1 N1 C2 C3 -180.0(4) . . . . ?
C6 N1 C2 C1 175.2(4) . . . . ?
Eu1 N1 C2 C1 -2.0(5) . . . . ?
O2 C1 C2 N1 -172.2(4) . . . . ?
O1 C1 C2 N1 6.2(6) . . . . ?
O2 C1 C2 C3 5.8(7) . . . . ?
O1 C1 C2 C3 -175.8(4) . . . . ?
N1 C2 C3 C4 1.5(7) . . . . ?
C1 C2 C3 C4 -176.3(5) . . . . ?
C2 C3 C4 C5 0.7(8) . . . . ?
C3 C4 C5 C6 -1.4(8) . . . . ?
C2 N1 C6 C5 1.9(7) . . . . ?
Eu1 N1 C6 C5 179.0(3) . . . . ?
C2 N1 C6 C7 -176.1(4) . . . . ?
Eu1 N1 C6 C7 0.9(5) . . . . ?
C4 C5 C6 N1 0.1(7) . . . . ?
C4 C5 C6 C7 178.0(5) . . . . ?
C8 N2 C7 O3 -0.7(5) . . . . ?
Eu1 N2 C7 O3 -173.5(3) . . . . ?
C8 N2 C7 C6 175.0(4) . . . . ?
Eu1 N2 C7 C6 2.3(6) . . . . ?
C13 O3 C7 N2 1.4(5) . . . . ?
C13 O3 C7 C6 -174.7(4) . . . . ?
N1 C6 C7 N2 -2.2(7) . . . . ?
C5 C6 C7 N2 179.7(5) . . . . ?
N1 C6 C7 O3 173.5(4) . . . . ?
C5 C6 C7 O3 -4.6(7) . . . . ?
C7 N2 C8 C13 -0.3(5) . . . . ?
Eu1 N2 C8 C13 169.6(4) . . . . ?
C7 N2 C8 C9 -179.8(5) . . . . ?
Eu1 N2 C8 C9 -9.9(9) . . . . ?
C13 C8 C9 C10 0.2(7) . . . . ?
N2 C8 C9 C10 179.7(5) . . . . ?
C8 C9 C10 C11 -0.2(8) . . . . ?
C9 C10 C11 C12 0.5(9) . . . . ?
C10 C11 C12 C13 -0.8(8) . . . . ?
C11 C12 C13 C8 0.9(8) . . . . ?
C11 C12 C13 O3 179.4(5) . . . . ?
C9 C8 C13 C12 -0.6(8) . . . . ?
N2 C8 C13 C12 179.8(5) . . . . ?
C9 C8 C13 O3 -179.3(4) . . . . ?
N2 C8 C13 O3 1.1(5) . . . . ?
C7 O3 C13 C12 179.9(5) . . . . ?
C7 O3 C13 C8 -1.4(5) . . . . ?
Eu1 O4 C14 O5 172.1(4) . . . . ?
Eu1 O4 C14 C15 -5.4(6) . . . . ?
C19 N3 C15 C16 -1.8(7) . . . . ?
Eu1 N3 C15 C16 179.5(4) . . . . ?
C19 N3 C15 C14 176.2(4) . . . . ?
Eu1 N3 C15 C14 -2.5(5) . . . . ?
O5 C14 C15 N3 -172.9(4) . . . . ?
O4 C14 C15 N3 4.8(6) . . . . ?
O5 C14 C15 C16 5.2(7) . . . . ?
O4 C14 C15 C16 -177.2(4) . . . . ?
N3 C15 C16 C17 1.2(7) . . . . ?
C14 C15 C16 C17 -176.7(4) . . . . ?
C15 C16 C17 C18 0.3(8) . . . . ?
C16 C17 C18 C19 -1.1(8) . . . . ?
C15 N3 C19 C18 1.0(7) . . . . ?
Eu1 N3 C19 C18 179.6(4) . . . . ?
C15 N3 C19 C20 -176.1(4) . . . . ?
Eu1 N3 C19 C20 2.6(5) . . . . ?
C17 C18 C19 N3 0.4(7) . . . . ?
C17 C18 C19 C20 177.1(5) . . . . ?
C21 N4 C20 O6 -0.1(5) . . . . ?
Eu1 N4 C20 O6 -178.6(3) . . . . ?
C21 N4 C20 C19 177.1(4) . . . . ?
Eu1 N4 C20 C19 -1.4(6) . . . . ?
C26 O6 C20 N4 0.2(5) . . . . ?
C26 O6 C20 C19 -177.2(4) . . . . ?
N3 C19 C20 N4 -0.6(6) . . . . ?
C18 C19 C20 N4 -177.6(5) . . . . ?
N3 C19 C20 O6 176.5(4) . . . . ?
C18 C19 C20 O6 -0.5(7) . . . . ?
C20 N4 C21 C26 0.0(5) . . . . ?
Eu1 N4 C21 C26 178.0(3) . . . . ?
C20 N4 C21 C22 -179.2(5) . . . . ?
Eu1 N4 C21 C22 -1.2(8) . . . . ?
C26 C21 C22 C23 -0.2(7) . . . . ?
N4 C21 C22 C23 179.0(5) . . . . ?
C21 C22 C23 C24 0.5(7) . . . . ?
C22 C23 C24 C25 -0.1(8) . . . . ?
C23 C24 C25 C26 -0.6(7) . . . . ?
C24 C25 C26 O6 -179.1(4) . . . . ?
C24 C25 C26 C21 1.0(7) . . . . ?
C20 O6 C26 C25 179.9(5) . . . . ?
C20 O6 C26 C21 -0.2(5) . . . . ?
C22 C21 C26 C25 -0.7(7) . . . . ?
N4 C21 C26 C25 -180.0(4) . . . . ?
C22 C21 C26 O6 179.5(4) . . . . ?
N4 C21 C26 O6 0.1(5) . . . . ?
Eu1 O7 C27 O8 -67.1(7) . . . . ?
Eu1 O7 C27 C28 114.5(5) . . . . ?
C32 N5 C28 C29 -2.5(7) . . . . ?
C32 N5 C28 C27 174.7(4) . . . . ?
O8 C27 C28 N5 -176.9(4) . . . . ?
O7 C27 C28 N5 1.5(6) . . . . ?
O8 C27 C28 C29 0.4(7) . . . . ?
O7 C27 C28 C29 178.9(4) . . . . ?
N5 C28 C29 C30 0.8(8) . . . . ?
C27 C28 C29 C30 -176.3(5) . . . . ?
C28 C29 C30 C31 1.4(8) . . . . ?
C29 C30 C31 C32 -1.8(8) . . . . ?
C28 N5 C32 C31 2.1(7) . . . . ?
C28 N5 C32 C33 -175.7(4) . . . . ?
C30 C31 C32 N5 0.0(8) . . . . ?
C30 C31 C32 C33 177.7(5) . . . . ?
C34 N6 C33 O9 0.1(6) . . . . ?
C34 N6 C33 C32 -178.7(5) . . . . ?
C39 O9 C33 N6 0.2(6) . . . . ?
C39 O9 C33 C32 179.1(4) . . . . ?
N5 C32 C33 N6 166.6(5) . . . . ?
C31 C32 C33 N6 -11.3(8) . . . . ?
N5 C32 C33 O9 -12.2(7) . . . . ?
C31 C32 C33 O9 169.9(5) . . . . ?
C33 N6 C34 C39 -0.4(6) . . . . ?
C33 N6 C34 C35 178.4(5) . . . . ?
C39 C34 C35 C36 -0.5(7) . . . . ?
N6 C34 C35 C36 -179.3(5) . . . . ?
C34 C35 C36 C37 0.4(8) . . . . ?
C35 C36 C37 C38 0.4(10) . . . . ?
C36 C37 C38 C39 -0.9(11) . . . . ?
N6 C34 C39 C38 179.0(6) . . . . ?
C35 C34 C39 C38 0.0(9) . . . . ?
N6 C34 C39 O9 0.6(6) . . . . ?
C35 C34 C39 O9 -178.4(4) . . . . ?
C37 C38 C39 C34 0.7(11) . . . . ?
C37 C38 C39 O9 178.8(6) . . . . ?
C33 O9 C39 C34 -0.5(6) . . . . ?
C33 O9 C39 C38 -178.8(7) . . . . ?
